data_4078172
loop_
_publ_author_name
'Brunner, Henri'
'Kurosawa, Takaki'
'Muschiol, Manfred'
'Tsuno, Takashi'
'Ike, Hayato'

_publ_section_title
;
 16- and 17-Electron Intermediates in the MeCN/RNC Exchange in
 Chiral-at-Metal [CpFe(Prophos)NCMe]X (X = I, PF6)
;
_journal_issue 8
_journal_name_full Organometallics
_journal_page_first 3395
_journal_paper_doi 10.1021/om3001789
_journal_volume 31
_journal_year 2012
_chemical_absolute_configuration rm
_chemical_compound_source 'synthesis as described'
_chemical_formula_moiety 'C37 H40 Fe N P2, I'
_chemical_formula_sum 'C37 H40 Fe I N P2'
_chemical_formula_weight 743.39
_chemical_name_systematic
;
 ?
;
_space_group_IT_number 19
_symmetry_cell_setting orthorhombic
_symmetry_Int_Tables_number 19
_symmetry_space_group_name_Hall 'P 2ac 2ab'
_symmetry_space_group_name_H-M 'P 21 21 21'
_atom_sites_solution_hydrogens geom
_atom_sites_solution_primary direct
_atom_sites_solution_secondary difmap
_cell_angle_alpha 90
_cell_angle_beta 90
_cell_angle_gamma 90
_cell_formula_units_Z 4
_cell_length_a 9.828(3)
_cell_length_b 16.854(3)
_cell_length_c 20.244(5)
_cell_measurement_reflns_used 25823
_cell_measurement_temperature 173(2)
_cell_measurement_theta_max 27.49
_cell_measurement_theta_min 3.02
_cell_measurement_wavelength 0.71073
_cell_volume 3353.2(14)
_computing_molecular_graphics 'Ortep-3 for Windows (Farrugia, 1997)'
_computing_publication_material 'WinGX publication routines (Farrugia, 1999)'
_computing_structure_refinement 'SHELXL-97 (Sheldrick, 2008)'
_computing_structure_solution 'DIRDIF08 (Beurskens et al, 2008)'
_diffrn_ambient_temperature 173(2)
_diffrn_measured_fraction_theta_full 0.995
_diffrn_measured_fraction_theta_max 0.995
_diffrn_measurement_device_type 'Rigaku RAXIS-RAPID'
_diffrn_measurement_method \w
_diffrn_radiation_monochromator graphite
_diffrn_radiation_probe x-ray
_diffrn_radiation_source 'fine-focus sealed tube'
_diffrn_radiation_type MoK\a
_diffrn_radiation_wavelength 0.71073
_diffrn_reflns_av_R_equivalents 0.063
_diffrn_reflns_av_unetI/netI 0.0501
_diffrn_reflns_limit_h_max 12
_diffrn_reflns_limit_h_min -12
_diffrn_reflns_limit_k_max 21
_diffrn_reflns_limit_k_min -20
_diffrn_reflns_limit_l_max 26
_diffrn_reflns_limit_l_min -26
_diffrn_reflns_number 32785
_diffrn_reflns_theta_full 27.48
_diffrn_reflns_theta_max 27.48
_diffrn_reflns_theta_min 3.13
_exptl_absorpt_coefficient_mu 1.492
_exptl_absorpt_correction_T_max 0.7855
_exptl_absorpt_correction_T_min 0.7349
_exptl_absorpt_correction_type multi-scan
_exptl_crystal_colour yellow
_exptl_crystal_density_diffrn 1.473
_exptl_crystal_density_method 'not measured'
_exptl_crystal_description prism
_exptl_crystal_F_000 1512
_exptl_crystal_size_max 0.37
_exptl_crystal_size_mid 0.19
_exptl_crystal_size_min 0.18
_refine_diff_density_max 1.222
_refine_diff_density_min -0.966
_refine_diff_density_rms 0.085
_refine_ls_abs_structure_details 'Flack H D (1983), Acta Cryst. A39, 876-881'
_refine_ls_abs_structure_Flack -0.02(2)
_refine_ls_extinction_method none
_refine_ls_goodness_of_fit_ref 1.064
_refine_ls_hydrogen_treatment constr
_refine_ls_matrix_type full
_refine_ls_number_parameters 379
_refine_ls_number_reflns 7657
_refine_ls_number_restraints 0
_refine_ls_restrained_S_all 1.064
_refine_ls_R_factor_all 0.0519
_refine_ls_R_factor_gt 0.0397
_refine_ls_shift/su_max 0.001
_refine_ls_shift/su_mean 0
_refine_ls_structure_factor_coef Fsqd
_refine_ls_weighting_details 'calc w=1/[\s^2^(Fo^2^)+(0.0343P)^2^+1.5720P] where P=(Fo^2^+2Fc^2^)/3'
_refine_ls_weighting_scheme calc
_refine_ls_wR_factor_gt 0.0822
_refine_ls_wR_factor_ref 0.0864
_reflns_number_gt 6417
_reflns_number_total 7657
_reflns_threshold_expression >2\s(I)
_cod_data_source_file om3001789_si_003.cif
_cod_data_source_block (SFe,RC)[CpFe(Prophos)CNBut]I
_cod_database_code 4078172

loop_
_symmetry_equiv_pos_as_xyz
'x, y, z'
'x+1/2, -y+1/2, -z'
'-x, y+1/2, -z+1/2'
'-x+1/2, -y, z+1/2'

loop_
_atom_site_label
_atom_site_type_symbol
_atom_site_fract_x
_atom_site_fract_y
_atom_site_fract_z
_atom_site_U_iso_or_equiv
_atom_site_adp_type
_atom_site_occupancy
_atom_site_symmetry_multiplicity
_atom_site_calc_flag
_atom_site_refinement_flags
I1 I 0.97994(3) 0.003958(17) 0.176462(13) 0.03292(8) Uani 1 1 d .
Fe1 Fe 0.04126(4) 0.00041(4) 0.49879(2) 0.01631(10) Uani 1 1 d .
P2 P -0.11637(14) 0.09187(6) 0.48684(5) 0.0173(3) Uani 1 1 d .
P1 P -0.12177(13) -0.08890(6) 0.49687(6) 0.0154(2) Uani 1 1 d .
C33 C 0.0213(3) 0.0031(2) 0.58918(16) 0.0202(6) Uani 1 1 d .
N1 N 0.0130(3) 0.0015(2) 0.64597(13) 0.0241(6) Uani 1 1 d .
C3 C 0.1782(7) -0.0718(3) 0.4487(4) 0.058(2) Uani 1 1 d .
H3 H 0.1631 -0.1262 0.439 0.07 Uiso 1 1 calc R
C26 C -0.1226(6) 0.2451(2) 0.4276(2) 0.0231(11) Uani 1 1 d .
H26 H -0.1225 0.2661 0.4711 0.028 Uiso 1 1 calc R
C17 C -0.1278(6) -0.2853(2) 0.3756(3) 0.0268(12) Uani 1 1 d .
H17 H -0.1231 -0.3413 0.3807 0.032 Uiso 1 1 calc R
C25 C -0.1310(6) 0.2960(2) 0.3736(2) 0.0244(11) Uani 1 1 d .
H25 H -0.1377 0.3516 0.3807 0.029 Uiso 1 1 calc R
C12 C -0.1235(7) -0.2804(3) 0.6595(2) 0.0303(13) Uani 1 1 d .
H12 H -0.1231 -0.3217 0.6914 0.036 Uiso 1 1 calc R
C27 C -0.1344(6) 0.1590(2) 0.5574(2) 0.0179(10) Uani 1 1 d .
C22 C -0.1118(6) 0.1346(2) 0.3533(2) 0.0241(11) Uani 1 1 d .
H22 H -0.1028 0.0792 0.3459 0.029 Uiso 1 1 calc R
C29 C -0.2593(6) 0.2350(3) 0.6372(3) 0.0275(12) Uani 1 1 d .
H29 H -0.3436 0.2477 0.6576 0.033 Uiso 1 1 calc R
C11 C -0.0005(6) -0.2551(2) 0.6317(3) 0.0312(12) Uani 1 1 d .
H11 H 0.0833 -0.2782 0.645 0.037 Uiso 1 1 calc R
C14 C -0.2465(6) -0.1854(3) 0.5948(3) 0.0216(11) Uani 1 1 d .
H14 H -0.3299 -0.1604 0.5836 0.026 Uiso 1 1 calc R
C30 C -0.1429(7) 0.2728(3) 0.6576(3) 0.0335(14) Uani 1 1 d .
H30 H -0.1472 0.3123 0.691 0.04 Uiso 1 1 calc R
C18 C -0.1318(6) -0.2531(2) 0.3131(2) 0.0235(11) Uani 1 1 d .
H18 H -0.1347 -0.2866 0.2754 0.028 Uiso 1 1 calc R
C32 C -0.0162(7) 0.1959(2) 0.5796(3) 0.0307(12) Uani 1 1 d .
H32 H 0.069 0.1821 0.5606 0.037 Uiso 1 1 calc R
C34 C -0.0011(3) -0.0001(3) 0.71803(15) 0.0248(7) Uani 1 1 d .
C9 C -0.1244(6) -0.1610(2) 0.5648(2) 0.0189(10) Uani 1 1 d .
C16 C -0.1306(6) -0.2375(2) 0.4313(2) 0.0216(11) Uani 1 1 d .
H16 H -0.1325 -0.261 0.4739 0.026 Uiso 1 1 calc R
C10 C -0.0034(6) -0.1959(2) 0.5844(2) 0.0229(11) Uani 1 1 d .
H10 H 0.0796 -0.1788 0.565 0.028 Uiso 1 1 calc R
C36 C -0.0762(7) -0.0754(3) 0.7370(3) 0.0356(14) Uani 1 1 d .
H36A H -0.0218 -0.1216 0.7242 0.053 Uiso 1 1 calc R
H36B H -0.1641 -0.0771 0.7142 0.053 Uiso 1 1 calc R
H36C H -0.0911 -0.0761 0.7849 0.053 Uiso 1 1 calc R
C19 C -0.1316(6) -0.1712(2) 0.3058(2) 0.0254(11) Uani 1 1 d .
H19 H -0.1318 -0.1485 0.2629 0.03 Uiso 1 1 calc R
C13 C -0.2443(6) -0.2465(3) 0.6413(3) 0.0301(13) Uani 1 1 d .
H13 H -0.327 -0.2647 0.6603 0.036 Uiso 1 1 calc R
C20 C -0.1312(5) -0.1227(2) 0.3610(2) 0.0206(10) Uani 1 1 d .
H20 H -0.1313 -0.0667 0.3555 0.025 Uiso 1 1 calc R
C15 C -0.1305(5) -0.1551(2) 0.4251(2) 0.0173(9) Uani 1 1 d .
C6 C -0.2902(4) -0.0391(2) 0.5029(2) 0.0196(9) Uani 1 1 d .
H6 H -0.3113 -0.0316 0.5508 0.023 Uiso 1 1 calc R
C2 C 0.2395(6) -0.0416(4) 0.5064(3) 0.0416(16) Uani 1 1 d .
H2 H 0.2727 -0.0712 0.5429 0.05 Uiso 1 1 calc R
C35 C 0.1418(4) 0.0016(5) 0.74689(19) 0.0453(11) Uani 1 1 d .
H35A H 0.1876 0.0507 0.7335 0.068 Uiso 1 1 calc R
H35B H 0.1934 -0.0441 0.7305 0.068 Uiso 1 1 calc R
H35C H 0.1365 -0.0007 0.7952 0.068 Uiso 1 1 calc R
C21 C -0.1142(5) 0.1629(2) 0.4178(2) 0.0189(10) Uani 1 1 d .
C7 C -0.2816(4) 0.0431(2) 0.4711(2) 0.0222(9) Uani 1 1 d .
H7A H -0.3556 0.0768 0.4888 0.027 Uiso 1 1 calc R
H7B H -0.2952 0.0379 0.4229 0.027 Uiso 1 1 calc R
C37 C -0.0854(8) 0.0722(3) 0.7377(3) 0.0445(18) Uani 1 1 d .
H37A H -0.0364 0.1207 0.7256 0.067 Uiso 1 1 calc R
H37B H -0.101 0.0715 0.7855 0.067 Uiso 1 1 calc R
H37C H -0.173 0.0707 0.7146 0.067 Uiso 1 1 calc R
C23 C -0.1222(6) 0.1851(2) 0.2997(2) 0.0260(11) Uani 1 1 d .
H23 H -0.1242 0.1642 0.2561 0.031 Uiso 1 1 calc R
C31 C -0.0217(7) 0.2533(3) 0.6299(3) 0.0351(13) Uani 1 1 d .
H31 H 0.0594 0.2786 0.6444 0.042 Uiso 1 1 calc R
C24 C -0.1297(6) 0.2666(2) 0.3099(3) 0.0270(11) Uani 1 1 d .
H24 H -0.134 0.3018 0.2733 0.032 Uiso 1 1 calc R
C28 C -0.2558(6) 0.1785(3) 0.5872(3) 0.0236(12) Uani 1 1 d .
H28 H -0.3375 0.1533 0.5735 0.028 Uiso 1 1 calc R
C1 C 0.2413(6) 0.0422(4) 0.4987(4) 0.053(2) Uani 1 1 d .
H1 H 0.2776 0.0792 0.5294 0.063 Uiso 1 1 calc R
C4 C 0.1438(4) -0.0079(5) 0.4086(2) 0.0547(16) Uani 1 1 d .
H4 H 0.1011 -0.011 0.3666 0.066 Uiso 1 1 calc R
C5 C 0.1826(7) 0.0604(3) 0.4404(4) 0.0486(19) Uani 1 1 d .
H5 H 0.1701 0.1126 0.4238 0.058 Uiso 1 1 calc R
C8 C -0.4108(4) -0.0830(3) 0.4712(2) 0.0341(10) Uani 1 1 d .
H8A H -0.4195 -0.1358 0.4911 0.051 Uiso 1 1 calc R
H8B H -0.3952 -0.0884 0.4236 0.051 Uiso 1 1 calc R
H8C H -0.4947 -0.0529 0.4788 0.051 Uiso 1 1 calc R

loop_
_atom_site_aniso_label
_atom_site_aniso_U_11
_atom_site_aniso_U_22
_atom_site_aniso_U_33
_atom_site_aniso_U_23
_atom_site_aniso_U_13
_atom_site_aniso_U_12
I1 0.03024(13) 0.02333(12) 0.04518(15) 0.00247(17) -0.00178(11) 0.00044(15)
Fe1 0.0139(2) 0.0170(2) 0.0180(2) -0.0004(3) 0.00139(16) -0.0003(3)
P2 0.0193(7) 0.0140(4) 0.0185(6) -0.0010(4) 0.0012(5) 0.0005(4)
P1 0.0147(6) 0.0155(4) 0.0159(5) -0.0015(4) 0.0011(5) -0.0003(4)
C33 0.0180(15) 0.0167(15) 0.0258(17) -0.003(2) -0.0011(13) 0.002(2)
N1 0.0269(15) 0.0255(14) 0.0200(14) -0.0009(18) -0.0023(12) 0.003(3)
C3 0.025(4) 0.035(3) 0.115(6) -0.026(4) 0.039(4) 0.000(2)
C26 0.031(3) 0.0155(19) 0.023(2) -0.0008(18) 0.008(3) 0.0000(19)
C17 0.031(3) 0.0143(19) 0.035(3) -0.005(2) 0.009(3) -0.0013(19)
C25 0.027(3) 0.019(2) 0.028(3) -0.0023(19) 0.007(2) 0.0033(19)
C12 0.043(4) 0.024(2) 0.024(3) 0.0069(19) -0.003(2) -0.001(2)
C27 0.019(3) 0.0189(18) 0.016(2) 0.0053(17) 0.000(2) 0.0011(18)
C22 0.029(3) 0.0193(19) 0.024(2) -0.0025(18) 0.000(2) -0.0010(18)
C29 0.027(3) 0.029(2) 0.026(3) -0.002(2) 0.005(2) 0.006(2)
C11 0.024(3) 0.030(2) 0.039(3) 0.005(2) -0.004(2) 0.005(2)
C14 0.021(3) 0.020(2) 0.024(3) 0.000(2) 0.000(2) 0.0010(18)
C30 0.044(4) 0.028(2) 0.028(3) -0.006(2) 0.000(3) 0.005(2)
C18 0.027(3) 0.027(2) 0.017(2) -0.0102(18) 0.003(2) 0.0013(18)
C32 0.029(3) 0.028(2) 0.035(3) -0.007(2) 0.000(3) 0.004(2)
C34 0.0287(19) 0.0310(17) 0.0145(15) -0.003(2) -0.0020(13) -0.001(3)
C9 0.026(3) 0.0162(18) 0.015(2) 0.0010(16) -0.001(2) -0.0020(19)
C16 0.022(3) 0.0212(19) 0.022(2) -0.0013(18) 0.002(2) -0.0018(19)
C10 0.017(3) 0.0230(18) 0.029(2) 0.0049(18) 0.000(2) -0.0001(19)
C36 0.045(4) 0.032(2) 0.030(3) 0.005(2) 0.000(3) -0.009(2)
C19 0.031(3) 0.027(2) 0.018(2) 0.0004(18) -0.001(2) 0.0007(19)
C13 0.039(4) 0.025(2) 0.027(3) 0.004(2) 0.009(3) -0.003(2)
C20 0.024(3) 0.0155(18) 0.022(2) -0.0014(17) -0.001(2) 0.0001(17)
C15 0.013(2) 0.0193(18) 0.020(2) 0.0001(16) 0.0007(19) 0.0025(16)
C6 0.017(2) 0.0225(19) 0.019(2) 0.0005(18) 0.0023(19) 0.0029(15)
C2 0.016(3) 0.069(4) 0.040(3) 0.015(3) 0.008(3) 0.018(3)
C35 0.028(2) 0.075(3) 0.033(2) -0.003(4) -0.0059(17) 0.004(4)
C21 0.018(3) 0.0195(18) 0.020(2) 0.0031(17) 0.002(2) 0.0028(17)
C7 0.021(2) 0.022(2) 0.024(2) -0.0005(19) -0.002(2) 0.0023(16)
C37 0.060(5) 0.044(3) 0.030(3) -0.006(3) 0.004(3) 0.014(3)
C23 0.030(3) 0.029(2) 0.019(2) 0.0004(18) -0.001(2) -0.003(2)
C31 0.035(3) 0.031(2) 0.039(3) -0.008(2) -0.011(3) -0.005(2)
C24 0.027(3) 0.026(2) 0.028(3) 0.008(2) 0.001(2) 0.0019(19)
C28 0.025(3) 0.028(2) 0.018(2) -0.002(2) 0.002(2) 0.0029(19)
C1 0.013(3) 0.074(4) 0.071(5) -0.048(4) 0.010(3) -0.014(3)
C4 0.023(2) 0.117(5) 0.023(2) -0.011(4) 0.0114(16) -0.008(5)
C5 0.030(4) 0.039(3) 0.077(5) 0.038(3) 0.025(4) 0.011(3)
C8 0.016(2) 0.039(2) 0.047(3) -0.004(2) -0.001(2) -0.0036(18)

loop_
_atom_type_symbol
_atom_type_description
_atom_type_scat_dispersion_real
_atom_type_scat_dispersion_imag
_atom_type_scat_source
C C 0.0033 0.0016 'International Tables Vol C Tables 4.2.6.8 and 6.1.1.4'
H H 0 0 'International Tables Vol C Tables 4.2.6.8 and 6.1.1.4'
Fe Fe 0.3463 0.8444 'International Tables Vol C Tables 4.2.6.8 and 6.1.1.4'
I I -0.4742 1.8119 'International Tables Vol C Tables 4.2.6.8 and 6.1.1.4'
N N 0.0061 0.0033 'International Tables Vol C Tables 4.2.6.8 and 6.1.1.4'
P P 0.1023 0.0942 'International Tables Vol C Tables 4.2.6.8 and 6.1.1.4'

loop_
_geom_angle_atom_site_label_1
_geom_angle_atom_site_label_2
_geom_angle_atom_site_label_3
_geom_angle
C33 Fe1 C2 92.0(2)
C33 Fe1 C3 124.6(3)
C2 Fe1 C3 39.6(3)
C33 Fe1 C5 128.5(3)
C2 Fe1 C5 65.3(2)
C3 Fe1 C5 64.9(2)
C33 Fe1 C1 95.3(2)
C2 Fe1 C1 39.9(2)
C3 Fe1 C1 65.6(3)
C5 Fe1 C1 37.7(3)
C33 Fe1 C4 157.12(16)
C2 Fe1 C4 65.8(2)
C3 Fe1 C4 39.0(3)
C5 Fe1 C4 38.4(3)
C1 Fe1 C4 64.4(2)
C33 Fe1 P1 87.53(12)
C2 Fe1 P1 116.8(2)
C3 Fe1 P1 93.58(18)
C5 Fe1 P1 143.8(2)
C1 Fe1 P1 156.5(2)
C4 Fe1 P1 106.86(19)
C33 Fe1 P2 90.97(12)
C2 Fe1 P2 155.14(19)
C3 Fe1 P2 144.4(2)
C5 Fe1 P2 93.86(16)
C1 Fe1 P2 115.2(2)
C4 Fe1 P2 106.9(2)
P1 Fe1 P2 87.97(4)
C27 P2 C21 101.03(19)
C27 P2 C7 108.9(2)
C21 P2 C7 99.7(2)
C27 P2 Fe1 114.56(17)
C21 P2 Fe1 122.11(17)
C7 P2 Fe1 109.04(14)
C15 P1 C9 100.97(19)
C15 P1 C6 106.6(2)
C9 P1 C6 103.7(2)
C15 P1 Fe1 117.69(17)
C9 P1 Fe1 116.76(18)
C6 P1 Fe1 109.77(13)
N1 C33 Fe1 176.6(4)
C33 N1 C34 178.6(4)
C4 C3 C2 108.0(5)
C4 C3 Fe1 71.0(3)
C2 C3 Fe1 70.2(3)
C25 C26 C21 120.1(4)
C18 C17 C16 121.2(4)
C24 C25 C26 120.8(4)
C13 C12 C11 121.0(4)
C28 C27 C32 118.4(4)
C28 C27 P2 124.9(4)
C32 C27 P2 116.6(4)
C23 C22 C21 121.6(4)
C30 C29 C28 121.1(5)
C10 C11 C12 118.7(5)
C13 C14 C9 119.7(5)
C31 C30 C29 119.7(5)
C17 C18 C19 119.3(4)
C27 C32 C31 120.6(6)
N1 C34 C36 108.2(4)
N1 C34 C35 107.1(3)
C36 C34 C35 111.5(5)
N1 C34 C37 107.3(4)
C36 C34 C37 109.7(3)
C35 C34 C37 112.7(5)
C10 C9 C14 118.9(4)
C10 C9 P1 119.0(4)
C14 C9 P1 122.0(4)
C17 C16 C15 120.4(4)
C11 C10 C9 121.5(5)
C20 C19 C18 120.1(4)
C12 C13 C14 120.2(5)
C19 C20 C15 121.0(4)
C16 C15 C20 118.0(4)
C16 C15 P1 122.3(3)
C20 C15 P1 119.6(3)
C7 C6 C8 107.7(4)
C7 C6 P1 109.4(3)
C8 C6 P1 116.2(3)
C3 C2 C1 105.9(7)
C3 C2 Fe1 70.2(3)
C1 C2 Fe1 70.4(4)
C22 C21 C26 118.2(4)
C22 C21 P2 119.4(3)
C26 C21 P2 122.4(4)
C6 C7 P2 112.3(3)
C22 C23 C24 119.6(4)
C30 C31 C32 120.0(6)
C25 C24 C23 119.6(4)
C27 C28 C29 120.3(5)
C5 C1 C2 108.4(7)
C5 C1 Fe1 71.0(4)
C2 C1 Fe1 69.7(4)
C5 C4 C3 107.9(4)
C5 C4 Fe1 70.6(3)
C3 C4 Fe1 70.0(3)
C1 C5 C4 109.8(5)
C1 C5 Fe1 71.2(4)
C4 C5 Fe1 71.0(3)

loop_
_geom_bond_atom_site_label_1
_geom_bond_atom_site_label_2
_geom_bond_distance
Fe1 C33 1.841(3)
Fe1 C2 2.078(6)
Fe1 C3 2.079(6)
Fe1 C5 2.086(6)
Fe1 C1 2.089(6)
Fe1 C4 2.091(4)
Fe1 P1 2.1987(13)
Fe1 P2 2.1987(13)
P2 C27 1.831(5)
P2 C21 1.839(4)
P2 C7 1.848(5)
P1 C15 1.834(4)
P1 C9 1.835(4)
P1 C6 1.860(4)
C33 N1 1.153(4)
N1 C34 1.466(4)
C3 C4 1.391(9)
C3 C2 1.409(10)
C26 C25 1.391(6)
C26 C21 1.402(5)
C17 C18 1.377(7)
C17 C16 1.385(6)
C25 C24 1.382(7)
C12 C13 1.368(8)
C12 C11 1.400(8)
C27 C28 1.376(7)
C27 C32 1.392(8)
C22 C23 1.384(6)
C22 C21 1.391(6)
C29 C30 1.372(8)
C29 C28 1.391(7)
C11 C10 1.382(6)
C14 C13 1.395(7)
C14 C9 1.406(7)
C30 C31 1.358(9)
C18 C19 1.387(6)
C32 C31 1.405(7)
C34 C36 1.518(6)
C34 C35 1.522(5)
C34 C37 1.525(7)
C9 C10 1.386(7)
C16 C15 1.395(5)
C19 C20 1.385(6)
C20 C15 1.408(6)
C6 C7 1.529(5)
C6 C8 1.538(6)
C2 C1 1.422(7)
C23 C24 1.391(6)
C1 C5 1.349(10)
C4 C5 1.372(9)
